data_7018465
loop_
_publ_author_name
'Humenny, Will J.'
'Mitzinger, Stefan'
'Khadka, Chhatra B.'
'Najafabadi, Bahareh Khalili'
'Vieira, Isabelle'
'Corrigan, John F.'

_publ_section_title
;
 N-heterocyclic carbene stabilized copper- and silver-phenylchalcogenolate
 ring complexes.
;
_journal_issue 15
_journal_name_full 'Dalton transactions (Cambridge, England : 2003)'
_journal_page_first 4413
_journal_page_last 4422
_journal_paper_doi 10.1039/c2dt11998f
_journal_volume 41
_journal_year 2012
_chemical_formula_sum 'C15 H21 Ag N2 O2'
_chemical_formula_weight 369.21
_chemical_name_systematic
;
?
;
_space_group_IT_number 11
_symmetry_cell_setting monoclinic
_symmetry_space_group_name_Hall '-P 2yb'
_symmetry_space_group_name_H-M 'P 1 21/m 1'
_atom_sites_solution_hydrogens geom
_atom_sites_solution_primary direct
_atom_sites_solution_secondary difmap
_audit_creation_method SHELXL-97
_cell_angle_alpha 90.00
_cell_angle_beta 91.544(3)
_cell_angle_gamma 90.00
_cell_formula_units_Z 2
_cell_length_a 9.3053(5)
_cell_length_b 7.3774(4)
_cell_length_c 11.0119(7)
_cell_measurement_reflns_used 11968
_cell_measurement_temperature 150(2)
_cell_measurement_theta_max 27.48
_cell_measurement_theta_min 1.00
_cell_volume 755.68(8)
_computing_cell_refinement 'HKL Scalepack (Otwinowski & Minor 1997)'
_computing_data_collection 'Collect (Bruker AXS BV, 1997-2004)'
_computing_data_reduction 'HKL Denzo and Scalepack (Otwinowski & Minor 19'
_computing_structure_refinement 'SHELXL-97 (Sheldrick, 1997)'
_computing_structure_solution 'SHELXS-97 (Sheldrick, 1990)'
_diffrn_ambient_temperature 150(2)
_diffrn_measured_fraction_theta_full 0.990
_diffrn_measured_fraction_theta_max 0.990
_diffrn_measurement_device_type 'Nonius KappaCCD'
_diffrn_measurement_method 'phi scans + omeage to complete'
_diffrn_radiation_monochromator graphite
_diffrn_radiation_source 'fine-focus sealed tube'
_diffrn_radiation_type MoK\a
_diffrn_radiation_wavelength 0.71073
_diffrn_reflns_av_R_equivalents 0.0275
_diffrn_reflns_av_sigmaI/netI 0.0381
_diffrn_reflns_limit_h_max 12
_diffrn_reflns_limit_h_min -12
_diffrn_reflns_limit_k_max 9
_diffrn_reflns_limit_k_min -9
_diffrn_reflns_limit_l_max 14
_diffrn_reflns_limit_l_min -14
_diffrn_reflns_number 3460
_diffrn_reflns_theta_full 27.70
_diffrn_reflns_theta_max 27.70
_diffrn_reflns_theta_min 1.85
_exptl_absorpt_coefficient_mu 1.336
_exptl_absorpt_correction_T_max 0.9362
_exptl_absorpt_correction_T_min 0.7226
_exptl_absorpt_correction_type integration
_exptl_crystal_colour colourless
_exptl_crystal_density_diffrn 1.623
_exptl_crystal_density_method 'not measured'
_exptl_crystal_description needle
_exptl_crystal_F_000 376
_exptl_crystal_size_max 0.26
_exptl_crystal_size_mid 0.11
_exptl_crystal_size_min 0.05
_refine_diff_density_max 1.703
_refine_diff_density_min -1.919
_refine_diff_density_rms 0.294
_refine_ls_extinction_method none
_refine_ls_goodness_of_fit_ref 1.104
_refine_ls_hydrogen_treatment constr
_refine_ls_matrix_type full
_refine_ls_number_parameters 117
_refine_ls_number_reflns 1892
_refine_ls_number_restraints 0
_refine_ls_restrained_S_all 1.104
_refine_ls_R_factor_all 0.0769
_refine_ls_R_factor_gt 0.0559
_refine_ls_shift/su_max 0.000
_refine_ls_shift/su_mean 0.000
_refine_ls_structure_factor_coef Fsqd
_refine_ls_weighting_details 'calc w=1/[\s^2^(Fo^2^)+(0.1216P)^2^+0.1566P] where P=(Fo^2^+2Fc^2^)/3'
_refine_ls_weighting_scheme calc
_refine_ls_wR_factor_gt 0.1534
_refine_ls_wR_factor_ref 0.1776
_reflns_number_gt 1520
_reflns_number_total 1892
_reflns_threshold_expression >2sigma(I)
_cod_data_source_file c2dt11998f.txt
_cod_data_source_block n09170-p2
_cod_depositor_comments
;
The following automatic conversions were performed:

'_symmetry_cell_setting' value 'Monoclinic' changed to 'monoclinic'
according to /home/saulius/struct/CIF-dictionaries/cif_core.dic
dictionary named 'cif_core.dic' version 2.4.1 from 2010-06-29.

Automatic conversion script
Id: cif_fix_values 1715 2011-07-08 13:25:40Z adriana 
;
_cod_original_sg_symbol_H-M P2(1)/m
_cod_database_code 7018465

loop_
_symmetry_equiv_pos_as_xyz
'x, y, z'
'-x, y+1/2, -z'
'-x, -y, -z'
'x, -y-1/2, z'

loop_
_atom_site_label
_atom_site_type_symbol
_atom_site_fract_x
_atom_site_fract_y
_atom_site_fract_z
_atom_site_U_iso_or_equiv
_atom_site_adp_type
_atom_site_occupancy
_atom_site_symmetry_multiplicity
_atom_site_calc_flag
_atom_site_refinement_flags
Ag1 Ag 0.97778(5) 0.7500 0.53950(4) 0.0425(3) Uani 1 2 d S
N1 N 1.0683(5) 0.7500 0.2721(5) 0.0328(12) Uani 1 2 d S
N2 N 1.2553(5) 0.7500 0.3935(5) 0.0285(11) Uani 1 2 d S
C1 C 1.1058(7) 0.7500 0.3887(6) 0.0288(13) Uani 1 2 d S
C2 C 1.1836(7) 0.7500 0.1978(6) 0.0283(13) Uani 1 2 d S
C3 C 1.1990(7) 0.7500 0.0695(5) 0.0320(13) Uani 1 2 d S
H3A H 1.1177 0.7500 0.0154 0.038 Uiso 1 2 calc SR
C4 C 1.3355(8) 0.7500 0.0281(6) 0.0376(15) Uani 1 2 d S
H4A H 1.3487 0.7500 -0.0572 0.045 Uiso 1 2 calc SR
C5 C 1.4573(7) 0.7500 0.1055(6) 0.0383(15) Uani 1 2 d S
H5A H 1.5502 0.7500 0.0718 0.046 Uiso 1 2 calc SR
C6 C 1.4444(7) 0.7500 0.2304(6) 0.0335(13) Uani 1 2 d S
H6A H 1.5266 0.7500 0.2835 0.040 Uiso 1 2 calc SR
C7 C 1.3076(7) 0.7500 0.2742(6) 0.0304(13) Uani 1 2 d S
C8 C 0.9128(6) 0.7500 0.2300(6) 0.0325(13) Uani 1 2 d S
H8A H 0.8536 0.7500 0.3044 0.039 Uiso 1 2 calc SR
C9 C 0.8761(5) 0.9220(8) 0.1601(4) 0.0435(12) Uani 1 1 d .
H9A H 0.9191 1.0265 0.2023 0.065 Uiso 1 1 calc R
H9B H 0.7715 0.9367 0.1547 0.065 Uiso 1 1 calc R
H9C H 0.9141 0.9137 0.0781 0.065 Uiso 1 1 calc R
C10 C 1.3479(7) 0.7500 0.5033(6) 0.0331(13) Uani 1 2 d S
H10A H 1.4494 0.7500 0.4757 0.040 Uiso 1 2 calc SR
C11 C 1.3293(6) 0.9196(8) 0.5768(5) 0.0494(13) Uani 1 1 d .
H11A H 1.3367 1.0257 0.5238 0.074 Uiso 1 1 calc R
H11B H 1.4043 0.9254 0.6408 0.074 Uiso 1 1 calc R
H11C H 1.2346 0.9183 0.6137 0.074 Uiso 1 1 calc R
O1 O 0.8922(7) 0.7500 0.7154(6) 0.0693(19) Uani 1 2 d S
O2 O 0.6828(9) 0.7500 0.6191(6) 0.081(2) Uani 1 2 d S
C12 C 0.7600(9) 0.7500 0.7170(8) 0.0475(19) Uani 1 2 d S
C13 C 0.6870(9) 0.7500 0.8362(7) 0.0419(16) Uani 1 2 d S
H13A H 0.7595 0.7500 0.9024 0.063 Uiso 1 2 calc SR
H13B H 0.6268 0.6415 0.8421 0.063 Uiso 0.50 1 calc PR
H13C H 0.6268 0.8585 0.8421 0.063 Uiso 0.50 1 calc PR

loop_
_atom_site_aniso_label
_atom_site_aniso_U_11
_atom_site_aniso_U_22
_atom_site_aniso_U_33
_atom_site_aniso_U_23
_atom_site_aniso_U_13
_atom_site_aniso_U_12
Ag1 0.0353(4) 0.0656(5) 0.0268(3) 0.000 0.0081(2) 0.000
N1 0.022(2) 0.042(3) 0.035(3) 0.000 0.002(2) 0.000
N2 0.023(2) 0.037(3) 0.026(3) 0.000 0.0041(19) 0.000
C1 0.035(3) 0.035(3) 0.017(3) 0.000 0.011(2) 0.000
C2 0.030(3) 0.030(3) 0.025(3) 0.000 -0.001(2) 0.000
C3 0.034(3) 0.040(3) 0.023(3) 0.000 0.002(2) 0.000
C4 0.049(4) 0.039(3) 0.024(3) 0.000 0.013(3) 0.000
C5 0.027(3) 0.049(4) 0.039(4) 0.000 0.013(3) 0.000
C6 0.025(3) 0.040(3) 0.036(3) 0.000 0.003(3) 0.000
C7 0.029(3) 0.031(3) 0.032(3) 0.000 0.006(3) 0.000
C8 0.020(3) 0.049(4) 0.029(3) 0.000 0.003(2) 0.000
C9 0.035(2) 0.059(3) 0.036(2) 0.006(2) 0.000(2) 0.007(2)
C10 0.029(3) 0.039(3) 0.031(3) 0.000 0.002(2) 0.000
C11 0.043(3) 0.057(3) 0.047(3) -0.012(2) -0.011(2) 0.008(3)
O1 0.054(4) 0.102(5) 0.052(4) 0.000 0.017(3) 0.000
O2 0.082(5) 0.118(6) 0.045(4) 0.000 0.002(4) 0.000
C12 0.045(4) 0.032(3) 0.066(5) 0.000 0.018(4) 0.000
C13 0.044(4) 0.048(4) 0.035(4) 0.000 0.010(3) 0.000

loop_
_atom_type_symbol
_atom_type_description
_atom_type_scat_dispersion_real
_atom_type_scat_dispersion_imag
_atom_type_scat_source
C C 0.0033 0.0016 'International Tables Vol C Tables 4.2.6.8 and 6.1.1.4'
H H 0.0000 0.0000 'International Tables Vol C Tables 4.2.6.8 and 6.1.1.4'
N N 0.0061 0.0033 'International Tables Vol C Tables 4.2.6.8 and 6.1.1.4'
O O 0.0106 0.0060 'International Tables Vol C Tables 4.2.6.8 and 6.1.1.4'
Ag Ag -0.8971 1.1015 'International Tables Vol C Tables 4.2.6.8 and 6.1.1.4'

loop_
_geom_angle_atom_site_label_1
_geom_angle_atom_site_label_2
_geom_angle_atom_site_label_3
_geom_angle
_geom_angle_site_symmetry_1
_geom_angle_site_symmetry_3
C1 Ag1 O1 167.0(3) . .
C1 N1 C2 113.0(5) . .
C1 N1 C8 121.7(5) . .
C2 N1 C8 125.3(5) . .
C1 N2 C7 109.5(5) . .
C1 N2 C10 126.7(5) . .
C7 N2 C10 123.8(5) . .
N1 C1 N2 106.0(5) . .
N1 C1 Ag1 129.6(5) . .
N2 C1 Ag1 124.5(5) . .
N1 C2 C7 106.6(5) . .
N1 C2 C3 134.1(6) . .
C7 C2 C3 119.3(6) . .
C4 C3 C2 116.9(6) . .
C4 C3 H3A 121.6 . .
C2 C3 H3A 121.6 . .
C3 C4 C5 122.9(6) . .
C3 C4 H4A 118.5 . .
C5 C4 H4A 118.5 . .
C6 C5 C4 121.0(6) . .
C6 C5 H5A 119.5 . .
C4 C5 H5A 119.5 . .
C7 C6 C5 117.0(6) . .
C7 C6 H6A 121.5 . .
C5 C6 H6A 121.5 . .
C6 C7 C2 122.8(6) . .
C6 C7 N2 132.2(6) . .
C2 C7 N2 104.9(5) . .
N1 C8 C9 110.9(3) . 4_575
N1 C8 C9 110.9(3) . .
C9 C8 C9 113.3(6) 4_575 .
N1 C8 H8A 107.1 . .
C9 C8 H8A 107.1 4_575 .
C9 C8 H8A 107.1 . .
C8 C9 H9A 109.5 . .
C8 C9 H9B 109.5 . .
H9A C9 H9B 109.5 . .
C8 C9 H9C 109.5 . .
H9A C9 H9C 109.5 . .
H9B C9 H9C 109.5 . .
N2 C10 C11 111.7(4) . .
N2 C10 C11 111.7(4) . 4_575
C11 C10 C11 112.8(6) . 4_575
N2 C10 H10A 106.7 . .
C11 C10 H10A 106.7 . .
C11 C10 H10A 106.7 4_575 .
C10 C11 H11A 109.5 . .
C10 C11 H11B 109.5 . .
H11A C11 H11B 109.5 . .
C10 C11 H11C 109.5 . .
H11A C11 H11C 109.5 . .
H11B C11 H11C 109.5 . .
C12 O1 Ag1 114.5(7) . .
O1 C12 O2 121.8(9) . .
O1 C12 C13 119.4(9) . .
O2 C12 C13 118.8(7) . .
C12 C13 H13A 109.5 . .
C12 C13 H13B 109.5 . .
H13A C13 H13B 109.5 . .
C12 C13 H13C 109.5 . .
H13A C13 H13C 109.5 . .
H13B C13 H13C 109.5 . .

loop_
_geom_bond_atom_site_label_1
_geom_bond_atom_site_label_2
_geom_bond_distance
_geom_bond_site_symmetry_2
Ag1 C1 2.070(6) .
Ag1 O1 2.113(7) .
N1 C1 1.321(9) .
N1 C2 1.367(8) .
N1 C8 1.507(7) .
N2 C1 1.390(8) .
N2 C7 1.414(9) .
N2 C10 1.466(8) .
C2 C7 1.410(9) .
C2 C3 1.424(9) .
C3 C4 1.361(9) .
C3 H3A 0.9500 .
C4 C5 1.400(10) .
C4 H4A 0.9500 .
C5 C6 1.383(9) .
C5 H5A 0.9500 .
C6 C7 1.374(9) .
C6 H6A 0.9500 .
C8 C9 1.518(6) 4_575
C8 C9 1.518(6) .
C8 H8A 1.0000 .
C9 H9A 0.9800 .
C9 H9B 0.9800 .
C9 H9C 0.9800 .
C10 C11 1.503(6) .
C10 C11 1.503(6) 4_575
C10 H10A 1.0000 .
C11 H11A 0.9800 .
C11 H11B 0.9800 .
C11 H11C 0.9800 .
O1 C12 1.231(11) .
O2 C12 1.280(12) .
C12 C13 1.493(11) .
C13 H13A 0.9800 .
C13 H13B 0.9800 .
C13 H13C 0.9800 .
